data_7701246
loop_
_publ_author_name
'Hu, Huifen'
'Gong, Peijun'
'Pang, Jingjing'
'Jiang, Jun'
'Chen, Lijuan'
'Zhao, Junwei'

_publ_section_title
;
 Organic-inorganic hybrid 1-D double chain heteropolymolybdates
 constructed from plenary Keggin germanomolybdate anions and hepta-nuclear
 Cu-RE-pic heterometallic clusters.
;
_journal_issue 42
_journal_name_full 'Dalton transactions (Cambridge, England : 2003)'
_journal_page_first 15977
_journal_page_last 15988
_journal_paper_doi 10.1039/c9dt03083b
_journal_volume 48
_journal_year 2019
_chemical_formula_moiety 'C60 H40 Ce2 Cu5 Ge2 Mo24 N10 O112, 2(N), 16(O)'
_chemical_formula_sum 'C60 H124 Ce2 Cu5 Ge2 Mo24 N12 O139'
_chemical_formula_weight 6283.38
_space_group_crystal_system monoclinic
_space_group_IT_number 14
_space_group_name_Hall '-P 2ybc'
_space_group_name_H-M_alt 'P 1 21/c 1'
_symmetry_space_group_name_Hall '-P 2ybc'
_symmetry_space_group_name_H-M 'P 1 21/c 1'
_atom_sites_solution_hydrogens geom
_atom_sites_solution_primary iterative
_audit_creation_date 2019-09-07
_audit_creation_method
;
Olex2 1.2
(compiled 2018.05.29 svn.r3508 for OlexSys, GUI svn.r5506)
;
_audit_update_record
;
2019-09-07 deposited with the CCDC.    2019-09-23 downloaded from the CCDC.
;
_cell_angle_alpha 90
_cell_angle_beta 101.2040(10)
_cell_angle_gamma 90
_cell_formula_units_Z 2
_cell_length_a 19.4634(5)
_cell_length_b 14.4095(3)
_cell_length_c 28.9976(6)
_cell_measurement_reflns_used 9868
_cell_measurement_temperature 150(2)
_cell_measurement_theta_max 28.20
_cell_measurement_theta_min 2.54
_cell_volume 7977.6(3)
_computing_cell_refinement 'SAINT V8.38A (?, 2016)'
_computing_data_reduction 'SAINT V8.38A (?, 2016)'
_computing_molecular_graphics 'Olex2 (Dolomanov et al., 2009)'
_computing_publication_material 'Olex2 (Dolomanov et al., 2009)'
_computing_structure_refinement 'ShelXL (Sheldrick, 2015)'
_computing_structure_solution 'olex2.solve (Bourhis et al., 2015)'
_diffrn_ambient_temperature 150.0
_diffrn_measured_fraction_theta_full 0.995
_diffrn_measured_fraction_theta_max 0.995
_diffrn_measurement_device_type 'Bruker APEX-II CCD'
_diffrn_measurement_method '\f and \w scans'
_diffrn_radiation_monochromator graphite
_diffrn_radiation_type MoK\a
_diffrn_radiation_wavelength 0.71073
_diffrn_reflns_av_R_equivalents 0.0598
_diffrn_reflns_av_unetI/netI 0.0462
_diffrn_reflns_Laue_measured_fraction_full 0.995
_diffrn_reflns_Laue_measured_fraction_max 0.995
_diffrn_reflns_limit_h_max 23
_diffrn_reflns_limit_h_min -23
_diffrn_reflns_limit_k_max 17
_diffrn_reflns_limit_k_min -17
_diffrn_reflns_limit_l_max 34
_diffrn_reflns_limit_l_min -34
_diffrn_reflns_number 74035
_diffrn_reflns_point_group_measured_fraction_full 0.995
_diffrn_reflns_point_group_measured_fraction_max 0.995
_diffrn_reflns_theta_full 25.000
_diffrn_reflns_theta_max 25.000
_diffrn_reflns_theta_min 2.143
_diffrn_standards_number 0
_exptl_absorpt_coefficient_mu 3.519
_exptl_absorpt_correction_T_max 0.7457
_exptl_absorpt_correction_T_min 0.4782
_exptl_absorpt_correction_type multi-scan
_exptl_absorpt_process_details
;
SADABS-2016/2 (Bruker,2016/2) was used for absorption correction.
wR2(int) was 0.1268 before and 0.0728 after correction.
The Ratio of minimum to maximum transmission is 0.6413.
The \l/2 correction factor is Not present.
;
_exptl_crystal_colour green
_exptl_crystal_colour_primary green
_exptl_crystal_density_diffrn 2.616
_exptl_crystal_density_method 'not measured'
_exptl_crystal_description block
_exptl_crystal_F_000 6026
_exptl_crystal_size_max 0.5
_exptl_crystal_size_mid 0.5
_exptl_crystal_size_min 0.38
_refine_diff_density_max 2.702
_refine_diff_density_min -2.276
_refine_diff_density_rms 0.179
_refine_ls_extinction_coef 0.00010(2)
_refine_ls_extinction_expression Fc^*^=kFc[1+0.001xFc^2^\l^3^/sin(2\q)]^-1/4^
_refine_ls_extinction_method 'SHELXL-2018/3 (Sheldrick 2018)'
_refine_ls_goodness_of_fit_ref 1.067
_refine_ls_hydrogen_treatment constr
_refine_ls_matrix_type full
_refine_ls_number_parameters 1058
_refine_ls_number_reflns 13993
_refine_ls_number_restraints 0
_refine_ls_restrained_S_all 1.067
_refine_ls_R_factor_all 0.0675
_refine_ls_R_factor_gt 0.0510
_refine_ls_shift/su_max 0.001
_refine_ls_shift/su_mean 0.000
_refine_ls_structure_factor_coef Fsqd
_refine_ls_weighting_details 'w=1/[\s^2^(Fo^2^)+(0.0533P)^2^+65.5640P] where P=(Fo^2^+2Fc^2^)/3'
_refine_ls_weighting_scheme calc
_refine_ls_wR_factor_gt 0.1208
_refine_ls_wR_factor_ref 0.1289
_reflns_Friedel_coverage 0.000
_reflns_number_gt 11106
_reflns_number_total 13993
_reflns_threshold_expression 'I > 2\s(I)'
_cod_data_source_file c9dt03083b2.cif
_cod_data_source_block 2
_cod_depositor_comments 'Adding full bibliography for 7701245--7701246.cif.'
_cod_database_code 7701246
_shelx_shelxl_version_number 2018/3
_shelx_space_group_comment
;
The symmetry employed for this shelxl refinement is uniquely defined
by the following loop, which should always be used as a source of
symmetry information in preference to the above space-group names.
They are only intended as comments.
;
_shelx_estimated_absorpt_t_max 0.348
_shelx_estimated_absorpt_t_min 0.272
_olex2_refinement_description
;
1. Fixed Uiso
 At 1.2 times of:
  All C(H) groups
2. Others
 Fixed Sof: Ce1(0.85) Ce1'(0.15) Mo1(0.75) Mo1'(0.25) Mo2(0.75) Mo2'(0.25)
 Mo3(0.75) Mo3'(0.25) Mo4(0.75) Mo4'(0.25) Mo6(0.75) Mo6'(0.25) Mo9(0.75)
 Mo9'(0.25)
 Fixed Uiso: O7W(0.05479) O8W(0.06857)
3.a Aromatic/amide H refined with riding coordinates:
 C1(H1), C2(H2), C3(H3), C4(H4), C7(H7), C8(H8), C9(H9), C10(H10), C13(H13),
 C14(H14), C15(H15), C16(H16), C19(H19), C20(H20), C21(H21), C22(H22), C25(H25),
  C26(H26), C27(H27), C28(H28)
;
_olex2_submission_special_instructions 'No special instructions were received'

loop_
_space_group_symop_operation_xyz
'x, y, z'
'-x, y+1/2, -z+1/2'
'-x, -y, -z'
'x, -y-1/2, z-1/2'

loop_
_atom_site_label
_atom_site_type_symbol
_atom_site_fract_x
_atom_site_fract_y
_atom_site_fract_z
_atom_site_U_iso_or_equiv
_atom_site_adp_type
_atom_site_occupancy
_atom_site_site_symmetry_order
_atom_site_calc_flag
_atom_site_refinement_flags_posn
_atom_site_refinement_flags_adp
_atom_site_refinement_flags_occupancy
Ce1 Ce 0.20906(3) 0.34608(5) 0.46644(2) 0.02544(15) Uani 0.85 1 d . . .
Ce1' Ce 0.21772(15) 0.2894(2) 0.47623(10) 0.0156(6) Uiso 0.15 1 d . . .
Ge1 Ge 0.25675(4) 0.00673(5) 0.26606(3) 0.01589(18) Uani 1 1 d . . .
Mo1 Mo 0.43693(5) -0.04112(10) 0.27539(4) 0.0284(2) Uani 0.75 1 d . . .
Mo1' Mo 0.42767(16) -0.0870(2) 0.27191(10) 0.0147(7) Uiso 0.25 1 d . . .
Mo2 Mo 0.07949(5) 0.05760(9) 0.26919(4) 0.0209(2) Uani 0.75 1 d . . .
Mo2' Mo 0.08671(16) 0.0946(2) 0.26217(10) 0.0093(7) Uiso 0.25 1 d . . .
Mo3 Mo 0.39040(6) 0.08802(7) 0.35931(5) 0.0245(2) Uani 0.75 1 d . . .
Mo3' Mo 0.40207(19) 0.0880(2) 0.34301(12) 0.0164(9) Uiso 0.25 1 d . . .
Mo4 Mo 0.17164(5) 0.16391(7) 0.18091(4) 0.0216(2) Uani 0.75 1 d . . .
Mo4' Mo 0.18173(15) 0.1419(2) 0.16434(10) 0.0106(7) Uiso 0.25 1 d . . .
Mo5 Mo 0.35026(4) -0.13639(5) 0.35510(3) 0.03198(19) Uani 1 1 d . . .
Mo6 Mo 0.17244(7) -0.05877(7) 0.35994(5) 0.0233(2) Uani 0.75 1 d . . .
Mo6' Mo 0.14944(16) -0.0674(2) 0.34233(11) 0.0108(8) Uiso 0.25 1 d . . .
Mo7 Mo 0.33740(4) 0.09152(5) 0.17579(3) 0.0314(2) Uani 1 1 d . . .
Mo8 Mo 0.20269(4) -0.22838(5) 0.26511(3) 0.02887(18) Uani 1 1 d . . .
Mo9 Mo 0.29802(6) -0.16355(7) 0.18922(5) 0.0218(2) Uani 0.75 1 d . . .
Mo9' Mo 0.28107(19) -0.1489(2) 0.17140(12) 0.0187(9) Uiso 0.25 1 d . . .
Mo10 Mo 0.12861(4) -0.09175(5) 0.17677(3) 0.02868(18) Uani 1 1 d . . .
Mo11 Mo 0.30678(4) 0.24099(5) 0.25670(2) 0.02541(18) Uani 1 1 d . . .
Mo12 Mo 0.20733(4) 0.16208(5) 0.34734(2) 0.02643(18) Uani 1 1 d . . .
Cu1 Cu -0.08192(5) 0.27003(7) 0.49271(3) 0.0262(2) Uani 1 1 d . . .
Cu2 Cu 0.500000 0.500000 0.500000 0.0239(3) Uani 1 2 d S T P
Cu3 Cu 0.25411(6) 0.50338(7) 0.27627(4) 0.0348(3) Uani 1 1 d . . .
N1 N -0.0776(4) 0.3257(5) 0.5552(2) 0.0268(15) Uani 1 1 d . . .
N2 N -0.0838(4) 0.2061(5) 0.4322(2) 0.0257(15) Uani 1 1 d . . .
N3 N 0.4920(3) 0.4482(5) 0.4364(2) 0.0238(15) Uani 1 1 d . . .
N4 N 0.3428(5) 0.5686(5) 0.2824(3) 0.047(2) Uani 1 1 d . . .
N5 N 0.1646(4) 0.4374(5) 0.2695(3) 0.0333(17) Uani 1 1 d . . .
N6 N 0.3538(6) 0.7655(7) 0.0346(3) 0.067(3) Uani 1 1 d . . .
O1W O -0.0348(4) 0.1173(5) 0.5392(3) 0.056(2) Uani 1 1 d . . .
O2W O -0.1333(4) 0.4115(4) 0.4532(2) 0.0471(18) Uani 1 1 d . . .
O3W O 0.4501(4) 0.6474(6) 0.4706(3) 0.076(3) Uani 1 1 d . . .
O4W O 0.2439(4) 0.5157(5) 0.4834(3) 0.0548(19) Uani 1 1 d . . .
O5W O 0.3011(4) 0.3675(5) 0.5414(2) 0.054(2) Uani 1 1 d . . .
O6W O 0.1052(5) 0.4478(6) 0.4797(4) 0.085(3) Uani 1 1 d . . .
O7W O 0.1735(4) 0.3064(5) 0.5448(3) 0.055 Uiso 1 1 d . . .
O8W O 0.2613(5) 0.1894(6) 0.4864(3) 0.069 Uiso 1 1 d . . .
O9W O 1.1107(5) 1.3606(7) 0.0552(4) 0.091(3) Uani 1 1 d . . .
O10W O -0.2483(7) 0.0683(9) 0.4766(5) 0.125(4) Uiso 1 1 d . . .
O11W O 0.7245(4) 0.4070(6) 0.4328(3) 0.066(2) Uani 1 1 d . . .
O12W O 0.6855(4) 1.0948(4) 0.0785(2) 0.0461(17) Uani 1 1 d . . .
O13W O 1.2271(7) 1.3872(7) 0.1294(4) 0.107(4) Uani 1 1 d . . .
O17W O 0.6798(7) 0.8082(9) 0.4192(5) 0.129(4) Uiso 1 1 d . . .
O1 O 0.5128(3) -0.0832(6) 0.2634(2) 0.059(2) Uani 1 1 d . . .
O2 O 0.3364(3) -0.0165(3) 0.30266(18) 0.0210(11) Uani 1 1 d . . .
O3 O 0.3572(3) 0.2116(4) 0.20920(18) 0.0222(12) Uani 1 1 d . . .
O4 O 0.2657(3) 0.0984(3) 0.22897(17) 0.0176(11) Uani 1 1 d . . .
O5 O 0.2522(3) 0.1421(4) 0.14242(18) 0.0255(12) Uani 1 1 d . . .
O6 O 0.1961(3) 0.0362(3) 0.29996(17) 0.0167(11) Uani 1 1 d . . .
O7 O 0.0785(3) -0.0156(4) 0.31812(19) 0.0269(13) Uani 1 1 d . . .
O8 O 0.3077(3) -0.0318(3) 0.16379(18) 0.0211(11) Uani 1 1 d . . .
O9 O 0.3701(3) 0.1767(4) 0.30311(18) 0.0235(12) Uani 1 1 d . . .
O10 O 0.1634(3) -0.1579(3) 0.30703(19) 0.0241(12) Uani 1 1 d . . .
O11 O 0.2396(3) 0.2247(3) 0.29942(17) 0.0188(11) Uani 1 1 d . . .
O12 O 0.1144(3) 0.1633(3) 0.31472(17) 0.0195(11) Uani 1 1 d . . .
O13 O 0.4047(3) 0.0388(4) 0.22819(18) 0.0240(12) Uani 1 1 d . . .
O14 O 0.2069(3) 0.2446(3) 0.38898(17) 0.0231(12) Uani 1 1 d . . .
O15 O 0.1874(3) -0.3390(4) 0.2797(2) 0.0289(13) Uani 1 1 d . . .
O16 O 0.2288(3) -0.0903(3) 0.23284(17) 0.0188(11) Uani 1 1 d . . .
O17 O 0.3715(3) -0.1360(4) 0.2322(2) 0.0298(14) Uani 1 1 d . . .
O18 O 0.3035(3) 0.1179(3) 0.36680(18) 0.0236(12) Uani 1 1 d . . .
O19 O 0.1274(3) -0.2052(3) 0.21466(18) 0.0230(12) Uani 1 1 d . . .
O20 O 0.1805(3) 0.0569(3) 0.38459(18) 0.0217(12) Uani 1 1 d . . .
O21 O 0.1212(3) 0.1441(4) 0.2234(2) 0.0265(13) Uani 1 1 d . . .
O22 O 0.1526(3) 0.0295(4) 0.16133(18) 0.0223(12) Uani 1 1 d . . .
O23 O 0.2627(3) -0.0895(3) 0.37112(18) 0.0242(12) Uani 1 1 d . . .
O24 O 0.1182(3) 0.2143(4) 0.1343(2) 0.0453(17) Uani 1 1 d . . .
O25 O 0.1336(4) -0.1175(4) 0.3970(2) 0.0444(18) Uani 1 1 d . . .
O26 O 0.0876(3) -0.0295(3) 0.22540(17) 0.0193(11) Uani 1 1 d . . .
O27 O 0.2241(3) 0.2623(4) 0.20714(18) 0.0218(12) Uani 1 1 d . . .
O28 O 0.4628(3) 0.0382(4) 0.3223(2) 0.0354(15) Uani 1 1 d . . .
O29 O 0.2609(3) -0.2567(4) 0.2183(2) 0.0266(13) Uani 1 1 d . . .
O30 O 0.3751(3) -0.2140(4) 0.3983(2) 0.0373(15) Uani 1 1 d . . .
O31 O 0.2921(3) -0.2064(3) 0.30879(19) 0.0235(12) Uani 1 1 d . . .
O32 O 0.4283(3) -0.1416(4) 0.3249(2) 0.0326(14) Uani 1 1 d . . .
O33 O 0.0568(3) -0.1109(4) 0.13474(19) 0.0289(13) Uani 1 1 d . . .
O34 O 0.3894(3) 0.1077(4) 0.13651(19) 0.0296(13) Uani 1 1 d . . .
O35 O -0.0040(3) 0.0967(5) 0.2531(2) 0.0465(18) Uani 1 1 d . . .
O36 O 0.4461(3) 0.1530(4) 0.3959(2) 0.0468(18) Uani 1 1 d . . .
O37 O 0.3951(3) -0.0252(4) 0.38871(18) 0.0260(12) Uani 1 1 d . . .
O38 O 0.1974(3) -0.1469(4) 0.14813(19) 0.0255(13) Uani 1 1 d . . .
O39 O 0.3281(3) 0.3526(4) 0.26802(19) 0.0271(13) Uani 1 1 d . . .
O40 O 0.3296(4) -0.2205(4) 0.1457(3) 0.0468(18) Uani 1 1 d . . .
O41 O -0.2513(3) 0.2511(4) 0.5479(2) 0.0329(14) Uani 1 1 d . . .
O42 O -0.1761(3) 0.2345(4) 0.49966(19) 0.0284(13) Uani 1 1 d . . .
O43 O 0.0146(3) 0.3020(4) 0.4857(2) 0.0326(14) Uani 1 1 d . . .
O44 O 0.0935(3) 0.2655(5) 0.4428(2) 0.0482(19) Uani 1 1 d . . .
O45 O 0.4055(3) 0.4434(4) 0.49495(18) 0.0257(13) Uani 1 1 d . . .
O46 O 0.3245(3) 0.3652(4) 0.4442(2) 0.0309(14) Uani 1 1 d . . .
O47 O 0.3162(5) 0.5528(7) 0.1591(3) 0.076(3) Uani 1 1 d . . .
O48 O 0.2497(4) 0.5079(5) 0.2104(2) 0.0524(19) Uani 1 1 d . . .
O49 O 0.2502(3) 0.4928(4) 0.3441(2) 0.0414(16) Uani 1 1 d . . .
O50 O 0.1840(4) 0.4378(4) 0.3927(2) 0.0452(17) Uani 1 1 d . . .
C1 C -0.0230(5) 0.3683(6) 0.5834(3) 0.0305(19) Uani 1 1 d . . .
H1 H 0.018498 0.380303 0.571709 0.037 Uiso 1 1 calc R . .
C2 C -0.0261(5) 0.3945(6) 0.6288(3) 0.032(2) Uani 1 1 d . . .
H2 H 0.012324 0.425565 0.647726 0.038 Uiso 1 1 calc R . .
C3 C -0.0863(4) 0.3749(5) 0.6465(3) 0.0264(18) Uani 1 1 d . . .
H3 H -0.088771 0.390177 0.677979 0.032 Uiso 1 1 calc R . .
C4 C -0.1419(4) 0.3332(5) 0.6174(3) 0.0243(18) Uani 1 1 d . . .
H4 H -0.183973 0.321042 0.628363 0.029 Uiso 1 1 calc R . .
C5 C -0.1363(4) 0.3089(5) 0.5719(3) 0.0216(17) Uani 1 1 d . . .
C6 C -0.1932(4) 0.2620(6) 0.5390(3) 0.0274(19) Uani 1 1 d . . .
C7 C -0.1373(5) 0.1653(6) 0.4043(3) 0.033(2) Uani 1 1 d . . .
H7 H -0.181972 0.166897 0.412904 0.040 Uiso 1 1 calc R . .
C8 C -0.1306(5) 0.1207(7) 0.3636(3) 0.037(2) Uani 1 1 d . . .
H8 H -0.169886 0.092019 0.344243 0.044 Uiso 1 1 calc R . .
C9 C -0.0650(5) 0.1187(7) 0.3513(3) 0.037(2) Uani 1 1 d . . .
H9 H -0.058352 0.087381 0.323625 0.045 Uiso 1 1 calc R . .
C10 C -0.0106(5) 0.1624(6) 0.3796(3) 0.035(2) Uani 1 1 d . . .
H10 H 0.034489 0.162922 0.371575 0.042 Uiso 1 1 calc R . .
C11 C -0.0212(4) 0.2054(5) 0.4197(3) 0.0252(18) Uani 1 1 d . . .
C12 C 0.0342(4) 0.2615(6) 0.4513(3) 0.0287(19) Uani 1 1 d . . .
C13 C 0.5392(4) 0.4507(6) 0.4084(3) 0.033(2) Uani 1 1 d . . .
H13 H 0.582861 0.480536 0.419100 0.039 Uiso 1 1 calc R . .
C14 C 0.5258(5) 0.4106(7) 0.3639(3) 0.036(2) Uani 1 1 d . . .
H14 H 0.560000 0.413185 0.344676 0.043 Uiso 1 1 calc R . .
C15 C 0.4629(5) 0.3672(6) 0.3480(3) 0.032(2) Uani 1 1 d . . .
H15 H 0.453121 0.339383 0.317761 0.038 Uiso 1 1 calc R . .
C16 C 0.4138(5) 0.3647(6) 0.3768(3) 0.0293(19) Uani 1 1 d . . .
H16 H 0.369623 0.335828 0.366501 0.035 Uiso 1 1 calc R . .
C17 C 0.4307(4) 0.4056(5) 0.4211(3) 0.0227(17) Uani 1 1 d . . .
C18 C 0.3821(4) 0.4045(6) 0.4555(3) 0.0240(18) Uani 1 1 d . . .
C19 C 0.3865(5) 0.5973(7) 0.3215(4) 0.050(3) Uani 1 1 d . . .
H19 H 0.375458 0.585859 0.351490 0.060 Uiso 1 1 calc R . .
C20 C 0.4484(5) 0.6442(7) 0.3179(4) 0.051(3) Uani 1 1 d . . .
H20 H 0.479890 0.663970 0.345444 0.061 Uiso 1 1 calc R . .
C21 C 0.4633(5) 0.6615(7) 0.2737(5) 0.057(3) Uani 1 1 d . . .
H21 H 0.504632 0.694439 0.271150 0.068 Uiso 1 1 calc R . .
C22 C 0.4197(6) 0.6322(8) 0.2345(5) 0.059(3) Uani 1 1 d . . .
H22 H 0.429320 0.643817 0.204133 0.071 Uiso 1 1 calc R . .
C23 C 0.3591(5) 0.5836(6) 0.2405(4) 0.043(3) Uani 1 1 d . . .
C24 C 0.3073(6) 0.5481(8) 0.1998(4) 0.054(3) Uani 1 1 d . . .
C25 C 0.1237(5) 0.4097(6) 0.2300(3) 0.036(2) Uani 1 1 d . . .
H25 H 0.137123 0.422572 0.200847 0.043 Uiso 1 1 calc R . .
C26 C 0.0617(5) 0.3622(7) 0.2300(4) 0.046(3) Uani 1 1 d . . .
H26 H 0.032803 0.343245 0.201329 0.056 Uiso 1 1 calc R . .
C27 C 0.0424(5) 0.3427(6) 0.2730(4) 0.043(2) Uani 1 1 d . . .
H27 H 0.000868 0.308751 0.273938 0.052 Uiso 1 1 calc R . .
C28 C 0.0831(5) 0.3725(6) 0.3129(4) 0.038(2) Uani 1 1 d . . .
H28 H 0.069553 0.362176 0.342182 0.046 Uiso 1 1 calc R . .
C29 C 0.1450(5) 0.4183(6) 0.3112(3) 0.034(2) Uani 1 1 d . . .
C30 C 0.1952(5) 0.4517(6) 0.3522(3) 0.036(2) Uani 1 1 d . . .

loop_
_atom_site_aniso_label
_atom_site_aniso_U_11
_atom_site_aniso_U_22
_atom_site_aniso_U_33
_atom_site_aniso_U_23
_atom_site_aniso_U_13
_atom_site_aniso_U_12
Ce1 0.0196(3) 0.0381(4) 0.0198(3) -0.0064(3) 0.0069(2) -0.0054(2)
Ge1 0.0137(4) 0.0137(4) 0.0211(4) 0.0036(3) 0.0056(3) 0.0017(3)
Mo1 0.0168(5) 0.0389(7) 0.0308(6) 0.0079(5) 0.0079(4) 0.0076(5)
Mo2 0.0160(5) 0.0252(6) 0.0219(5) -0.0038(5) 0.0047(4) 0.0037(5)
Mo3 0.0197(6) 0.0202(5) 0.0301(6) 0.0037(5) -0.0036(5) 0.0004(4)
Mo4 0.0181(5) 0.0170(5) 0.0275(6) 0.0062(5) -0.0009(5) 0.0000(4)
Mo5 0.0341(5) 0.0266(4) 0.0309(4) 0.0147(3) -0.0044(3) -0.0054(3)
Mo6 0.0310(7) 0.0153(5) 0.0279(6) 0.0057(5) 0.0160(6) 0.0030(4)
Mo7 0.0477(5) 0.0235(4) 0.0304(4) 0.0026(3) 0.0261(4) -0.0012(3)
Mo8 0.0374(5) 0.0177(4) 0.0305(4) 0.0046(3) 0.0039(3) -0.0069(3)
Mo9 0.0228(6) 0.0176(5) 0.0293(6) 0.0020(5) 0.0156(5) 0.0047(4)
Mo10 0.0354(5) 0.0208(4) 0.0257(4) -0.0079(3) -0.0044(3) 0.0067(3)
Mo11 0.0403(5) 0.0145(3) 0.0236(4) 0.0011(3) 0.0116(3) -0.0045(3)
Mo12 0.0319(4) 0.0275(4) 0.0227(4) -0.0096(3) 0.0124(3) -0.0114(3)
Cu1 0.0209(5) 0.0314(6) 0.0290(5) -0.0081(4) 0.0111(4) -0.0057(4)
Cu2 0.0162(7) 0.0334(8) 0.0211(7) 0.0003(6) 0.0010(6) -0.0095(6)
Cu3 0.0326(6) 0.0236(5) 0.0430(6) 0.0060(5) -0.0058(5) -0.0002(5)
N1 0.024(4) 0.023(4) 0.032(4) -0.003(3) 0.003(3) -0.001(3)
N2 0.022(4) 0.026(4) 0.030(4) -0.001(3) 0.008(3) -0.009(3)
N3 0.020(4) 0.032(4) 0.018(3) 0.001(3) 0.002(3) -0.004(3)
N4 0.044(5) 0.027(4) 0.072(6) 0.009(4) 0.018(5) 0.009(4)
N5 0.036(4) 0.023(4) 0.042(4) 0.003(3) 0.009(4) 0.008(3)
N6 0.069(7) 0.068(7) 0.054(6) -0.007(5) -0.015(5) 0.015(5)
O1W 0.046(5) 0.049(4) 0.078(5) 0.006(4) 0.023(4) -0.001(4)
O2W 0.082(6) 0.028(3) 0.031(3) 0.003(3) 0.008(4) 0.004(3)
O3W 0.055(5) 0.055(5) 0.099(7) 0.024(5) -0.032(5) 0.001(4)
O4W 0.055(5) 0.052(4) 0.061(5) -0.009(4) 0.021(4) -0.004(4)
O5W 0.062(5) 0.060(5) 0.034(4) 0.003(3) -0.008(3) -0.017(4)
O6W 0.063(6) 0.070(6) 0.138(8) -0.049(6) 0.057(6) -0.019(5)
O9W 0.081(7) 0.095(7) 0.099(7) -0.001(6) 0.017(6) 0.004(6)
O11W 0.067(6) 0.063(5) 0.065(5) -0.007(4) 0.006(4) 0.008(4)
O12W 0.047(4) 0.034(4) 0.054(4) -0.006(3) 0.001(3) -0.006(3)
O13W 0.145(11) 0.083(7) 0.092(7) 0.000(6) 0.025(7) -0.023(7)
O1 0.025(4) 0.117(7) 0.039(4) 0.014(4) 0.011(3) 0.026(4)
O2 0.019(3) 0.020(3) 0.026(3) 0.007(2) 0.008(2) 0.003(2)
O3 0.020(3) 0.023(3) 0.023(3) 0.006(2) 0.006(2) -0.007(2)
O4 0.012(3) 0.019(3) 0.022(3) 0.008(2) 0.004(2) -0.001(2)
O5 0.030(3) 0.026(3) 0.019(3) 0.005(2) -0.001(2) -0.008(2)
O6 0.016(3) 0.014(2) 0.022(3) -0.002(2) 0.006(2) 0.002(2)
O7 0.023(3) 0.025(3) 0.037(3) -0.014(2) 0.015(3) -0.005(2)
O8 0.016(3) 0.022(3) 0.027(3) -0.002(2) 0.007(2) -0.002(2)
O9 0.019(3) 0.022(3) 0.029(3) 0.003(2) 0.004(2) -0.002(2)
O10 0.023(3) 0.018(3) 0.033(3) 0.006(2) 0.010(3) 0.000(2)
O11 0.017(3) 0.017(3) 0.021(3) 0.006(2) 0.000(2) 0.000(2)
O12 0.021(3) 0.015(3) 0.023(3) -0.001(2) 0.004(2) 0.006(2)
O13 0.011(3) 0.033(3) 0.027(3) 0.003(2) 0.003(2) -0.005(2)
O14 0.036(3) 0.021(3) 0.012(2) -0.005(2) 0.006(2) -0.008(2)
O15 0.030(3) 0.019(3) 0.039(3) 0.002(2) 0.011(3) -0.002(2)
O16 0.018(3) 0.014(2) 0.026(3) -0.003(2) 0.008(2) -0.001(2)
O17 0.028(3) 0.027(3) 0.040(3) 0.012(3) 0.019(3) 0.010(3)
O18 0.028(3) 0.016(3) 0.023(3) 0.004(2) -0.002(2) -0.005(2)
O19 0.029(3) 0.015(3) 0.028(3) -0.003(2) 0.014(3) -0.003(2)
O20 0.023(3) 0.018(3) 0.027(3) 0.006(2) 0.011(2) 0.007(2)
O21 0.020(3) 0.018(3) 0.038(3) -0.003(2) -0.002(3) 0.002(2)
O22 0.020(3) 0.023(3) 0.026(3) 0.001(2) 0.009(2) -0.001(2)
O23 0.035(3) 0.016(3) 0.024(3) 0.006(2) 0.012(3) 0.003(2)
O24 0.027(4) 0.035(4) 0.064(4) 0.021(3) -0.014(3) -0.007(3)
O25 0.070(5) 0.014(3) 0.064(4) 0.012(3) 0.051(4) 0.008(3)
O26 0.016(3) 0.021(3) 0.024(3) -0.004(2) 0.008(2) -0.004(2)
O27 0.015(3) 0.022(3) 0.026(3) 0.007(2) -0.001(2) -0.003(2)
O28 0.019(3) 0.048(4) 0.037(3) 0.021(3) 0.001(3) 0.005(3)
O29 0.024(3) 0.018(3) 0.043(3) -0.002(2) 0.019(3) 0.004(2)
O30 0.047(4) 0.027(3) 0.034(3) 0.014(3) 0.001(3) -0.002(3)
O31 0.024(3) 0.017(3) 0.033(3) 0.003(2) 0.015(3) 0.005(2)
O32 0.033(4) 0.032(3) 0.034(3) 0.009(3) 0.010(3) 0.018(3)
O33 0.035(4) 0.022(3) 0.027(3) -0.006(2) -0.001(3) 0.002(3)
O34 0.039(4) 0.028(3) 0.025(3) 0.002(2) 0.015(3) -0.005(3)
O35 0.025(4) 0.080(5) 0.032(3) -0.029(3) 0.000(3) 0.018(3)
O36 0.036(4) 0.029(3) 0.063(4) 0.010(3) -0.023(3) -0.012(3)
O37 0.021(3) 0.030(3) 0.025(3) 0.007(2) 0.000(2) 0.004(2)
O38 0.028(3) 0.023(3) 0.031(3) -0.008(2) 0.018(3) -0.004(2)
O39 0.027(3) 0.020(3) 0.034(3) 0.003(2) 0.004(3) -0.002(2)
O40 0.048(4) 0.031(3) 0.073(5) -0.009(3) 0.040(4) -0.001(3)
O41 0.020(3) 0.041(4) 0.040(3) -0.006(3) 0.012(3) -0.003(3)
O42 0.027(3) 0.032(3) 0.028(3) -0.005(3) 0.010(3) -0.004(3)
O43 0.025(3) 0.040(4) 0.035(3) -0.013(3) 0.014(3) -0.016(3)
O44 0.027(4) 0.068(5) 0.057(4) -0.035(4) 0.025(3) -0.026(3)
O45 0.019(3) 0.039(3) 0.019(3) 0.000(2) 0.003(2) -0.009(2)
O46 0.015(3) 0.036(3) 0.042(3) -0.006(3) 0.006(3) -0.009(3)
O47 0.082(7) 0.092(7) 0.059(5) -0.007(5) 0.031(5) 0.011(5)
O48 0.057(5) 0.058(5) 0.045(4) 0.015(4) 0.015(4) 0.028(4)
O49 0.037(4) 0.035(4) 0.051(4) 0.001(3) 0.004(3) -0.004(3)
O50 0.046(4) 0.030(4) 0.057(4) 0.004(3) 0.004(4) 0.003(3)
C1 0.030(5) 0.024(4) 0.038(5) -0.003(4) 0.007(4) -0.005(4)
C2 0.029(5) 0.036(5) 0.027(4) 0.001(4) -0.005(4) 0.002(4)
C3 0.034(5) 0.022(4) 0.024(4) -0.001(3) 0.008(4) 0.006(4)
C4 0.029(5) 0.022(4) 0.025(4) 0.010(3) 0.010(4) 0.002(3)
C5 0.020(4) 0.019(4) 0.025(4) 0.002(3) 0.002(3) 0.002(3)
C6 0.016(4) 0.028(4) 0.038(5) 0.005(4) 0.006(4) -0.001(3)
C7 0.018(5) 0.039(5) 0.042(5) 0.003(4) 0.002(4) -0.006(4)
C8 0.037(6) 0.044(5) 0.029(5) -0.010(4) 0.005(4) -0.012(4)
C9 0.038(6) 0.046(6) 0.028(5) -0.015(4) 0.006(4) -0.012(4)
C10 0.031(5) 0.039(5) 0.039(5) -0.011(4) 0.015(4) -0.009(4)
C11 0.017(4) 0.023(4) 0.037(5) -0.005(4) 0.007(4) -0.002(3)
C12 0.020(5) 0.035(5) 0.032(5) -0.009(4) 0.008(4) -0.007(4)
C13 0.017(4) 0.048(6) 0.033(5) 0.002(4) 0.005(4) -0.007(4)
C14 0.031(5) 0.049(6) 0.031(5) -0.002(4) 0.015(4) 0.001(4)
C15 0.031(5) 0.038(5) 0.023(4) -0.008(4) -0.004(4) 0.004(4)
C16 0.023(5) 0.028(5) 0.036(5) -0.008(4) 0.004(4) -0.002(4)
C17 0.023(4) 0.018(4) 0.027(4) 0.003(3) 0.006(3) 0.006(3)
C18 0.020(4) 0.026(4) 0.026(4) 0.008(3) 0.003(4) 0.006(3)
C19 0.026(5) 0.036(6) 0.079(8) -0.007(5) -0.011(5) 0.007(4)
C20 0.023(5) 0.044(6) 0.082(8) 0.012(6) 0.002(5) 0.006(4)
C21 0.023(5) 0.028(5) 0.121(11) 0.011(6) 0.016(7) 0.005(4)
C22 0.045(7) 0.044(6) 0.095(9) 0.002(6) 0.030(7) 0.023(5)
C23 0.026(5) 0.025(5) 0.073(7) -0.009(5) -0.002(5) 0.016(4)
C24 0.054(7) 0.051(7) 0.062(7) 0.002(6) 0.020(6) 0.020(6)
C25 0.035(5) 0.025(5) 0.045(6) -0.004(4) 0.004(5) 0.007(4)
C26 0.038(6) 0.032(5) 0.065(7) -0.016(5) 0.000(5) 0.017(4)
C27 0.032(6) 0.027(5) 0.068(7) -0.011(5) 0.001(5) 0.010(4)
C28 0.029(5) 0.023(5) 0.065(7) 0.004(4) 0.016(5) 0.012(4)
C29 0.032(5) 0.017(4) 0.052(6) 0.002(4) 0.007(4) 0.010(4)
C30 0.040(6) 0.032(5) 0.037(5) 0.006(4) 0.013(4) 0.007(4)

loop_
_atom_type_symbol
_atom_type_description
_atom_type_scat_dispersion_real
_atom_type_scat_dispersion_imag
_atom_type_scat_source
C C 0.0033 0.0016 'International Tables Vol C Tables 4.2.6.8 and 6.1.1.4'
H H 0.0000 0.0000 'International Tables Vol C Tables 4.2.6.8 and 6.1.1.4'
N N 0.0061 0.0033 'International Tables Vol C Tables 4.2.6.8 and 6.1.1.4'
O O 0.0106 0.0060 'International Tables Vol C Tables 4.2.6.8 and 6.1.1.4'
Mo Mo -1.6832 0.6857 'International Tables Vol C Tables 4.2.6.8 and 6.1.1.4'
Ge Ge 0.1547 1.8001 'International Tables Vol C Tables 4.2.6.8 and 6.1.1.4'
Cu Cu 0.3201 1.2651 'International Tables Vol C Tables 4.2.6.8 and 6.1.1.4'
Ce Ce -0.2486 2.6331 'International Tables Vol C Tables 4.2.6.8 and 6.1.1.4'

loop_
_geom_angle_atom_site_label_1
_geom_angle_atom_site_label_2
_geom_angle_atom_site_label_3
_geom_angle
_geom_angle_site_symmetry_1
_geom_angle_site_symmetry_3
Ce1' Ce1 O4W 143.8(3) . .
Ce1' Ce1 O5W 77.1(3) . .
Ce1' Ce1 O6W 126.2(3) . .
Ce1' Ce1 O7W 64.6(2) . .
Ce1' Ce1 O8W 14.5(3) . .
Ce1' Ce1 O14 74.4(2) . .
Ce1' Ce1 O44 76.2(3) . .
Ce1' Ce1 O46 93.5(2) . .
Ce1' Ce1 O50 140.8(2) . .
O4W Ce1 O6W 67.4(2) . .
O4W Ce1 O7W 98.6(2) . .
O4W Ce1 O14 130.10(19) . .
O5W Ce1 O4W 66.7(2) . .
O5W Ce1 O6W 104.1(3) . .
O5W Ce1 O7W 62.5(2) . .
O5W Ce1 O14 132.5(2) . .
O6W Ce1 O14 123.3(3) . .
O7W Ce1 O6W 69.0(3) . .
O7W Ce1 O14 131.3(2) . .
O8W Ce1 O4W 137.6(3) . .
O8W Ce1 O5W 74.0(3) . .
O8W Ce1 O6W 140.6(3) . .
O8W Ce1 O7W 76.2(3) . .
O8W Ce1 O14 68.9(2) . .
O8W Ce1 O44 87.0(3) . .
O44 Ce1 O4W 133.3(2) . .
O44 Ce1 O5W 137.1(2) . .
O44 Ce1 O6W 67.5(2) . .
O44 Ce1 O7W 75.9(2) . .
O44 Ce1 O14 69.51(18) . .
O46 Ce1 O4W 73.9(2) . .
O46 Ce1 O5W 71.7(2) . .
O46 Ce1 O6W 138.8(2) . .
O46 Ce1 O7W 132.2(2) . .
O46 Ce1 O8W 79.1(2) . .
O46 Ce1 O14 73.06(18) . .
O46 Ce1 O44 142.57(19) . .
O46 Ce1 O50 75.6(2) . .
O50 Ce1 O4W 69.9(2) . .
O50 Ce1 O5W 131.1(2) . .
O50 Ce1 O6W 78.3(3) . .
O50 Ce1 O7W 147.2(2) . .
O50 Ce1 O8W 133.2(2) . .
O50 Ce1 O14 66.34(19) . .
O50 Ce1 O44 89.7(2) . .
Ce1 Ce1' O5W 83.1(3) . .
Ce1 Ce1' O7W 95.7(3) . .
Ce1 Ce1' O8W 158.0(4) . .
Ce1 Ce1' O14 86.6(2) . .
Ce1 Ce1' O44 83.6(3) . .
Ce1 Ce1' O46 67.5(2) . .
O5W Ce1' O14 140.3(2) . .
O5W Ce1' O46 69.2(2) . .
O7W Ce1' O5W 66.5(3) . .
O7W Ce1' O14 153.0(3) . .
O7W Ce1' O44 81.5(3) . .
O7W Ce1' O46 134.1(3) . .
O8W Ce1' O5W 91.3(4) . .
O8W Ce1' O7W 101.5(4) . .
O8W Ce1' O14 84.2(3) . .
O8W Ce1' O44 112.2(4) . .
O8W Ce1' O46 90.6(3) . .
O14 Ce1' O46 71.46(18) . .
O44 Ce1' O5W 143.7(3) . .
O44 Ce1' O14 72.0(2) . .
O44 Ce1' O46 134.1(2) . .
O2 Ge1 O4 110.0(2) . .
O6 Ge1 O2 109.1(2) . .
O6 Ge1 O4 109.1(2) . .
O16 Ge1 O2 109.5(2) . .
O16 Ge1 O4 109.3(2) . .
O16 Ge1 O6 109.9(2) . .
Mo1' Mo1 Mo3' 129.2(3) . .
Mo1' Mo1 O1 80.8(4) . .
Mo1' Mo1 O2 89.0(3) . .
Mo1' Mo1 O13 117.3(3) . .
Mo1' Mo1 O17 34.7(3) . .
Mo1' Mo1 O28 139.4(3) . .
Mo1' Mo1 O32 51.3(3) . .
O1 Mo1 Mo3' 134.6(3) . .
O1 Mo1 O2 165.9(3) . .
O1 Mo1 O13 105.1(3) . .
O1 Mo1 O17 95.5(3) . .
O1 Mo1 O28 105.1(3) . .
O1 Mo1 O32 94.8(3) . .
O2 Mo1 Mo3' 47.95(15) . .
O13 Mo1 Mo3' 90.64(19) . .
O13 Mo1 O2 88.2(2) . .
O13 Mo1 O17 83.2(2) . .
O13 Mo1 O32 155.5(2) . .
O17 Mo1 Mo3' 128.99(16) . .
O17 Mo1 O2 81.2(2) . .
O28 Mo1 Mo3' 29.5(2) . .
O28 Mo1 O2 76.6(2) . .
O28 Mo1 O13 100.1(3) . .
O28 Mo1 O17 157.3(2) . .
O28 Mo1 O32 88.2(3) . .
O32 Mo1 Mo3' 85.32(17) . .
O32 Mo1 O2 71.2(2) . .
O32 Mo1 O17 80.6(2) . .
Mo1 Mo1' Mo5 104.7(3) . .
Mo1 Mo1' O1 76.0(4) . .
Mo1 Mo1' O2 74.1(3) . .
Mo1 Mo1' O13 46.6(3) . .
Mo1 Mo1' O17 131.1(4) . .
Mo1 Mo1' O28 29.5(3) . .
Mo1 Mo1' O32 110.6(4) . .
O1 Mo1' Mo5 136.9(3) . .
O1 Mo1' O2 148.6(4) . .
O1 Mo1' O13 89.1(3) . .
O1 Mo1' O28 83.9(3) . .
O2 Mo1' Mo5 46.02(13) . .
O13 Mo1' Mo5 123.33(18) . .
O13 Mo1' O2 77.3(2) . .
O13 Mo1' O28 74.2(2) . .
O17 Mo1' Mo5 95.2(2) . .
O17 Mo1' O1 117.1(4) . .
O17 Mo1' O2 90.2(3) . .
O17 Mo1' O13 85.1(3) . .
O17 Mo1' O28 150.6(3) . .
O17 Mo1' O32 109.1(3) . .
O28 Mo1' Mo5 79.71(16) . .
O28 Mo1' O2 65.3(2) . .
O32 Mo1' Mo5 30.69(19) . .
O32 Mo1' O1 107.6(3) . .
O32 Mo1' O2 74.7(2) . .
O32 Mo1' O13 148.5(3) . .
O32 Mo1' O28 81.0(3) . .
Mo2' Mo2 Mo6' 133.9(3) . .
Mo2' Mo2 O6 88.4(4) . .
Mo2' Mo2 O7 147.6(4) . .
Mo2' Mo2 O12 58.9(3) . .
Mo2' Mo2 O21 26.9(3) . .
Mo2' Mo2 O26 108.8(4) . .
Mo2' Mo2 O35 83.4(4) . .
O6 Mo2 Mo6' 49.12(13) . .
O7 Mo2 Mo6' 28.84(18) . .
O7 Mo2 O6 76.8(2) . .
O7 Mo2 O12 88.9(2) . .
O7 Mo2 O21 158.0(2) . .
O7 Mo2 O26 99.4(2) . .
O12 Mo2 Mo6' 86.59(15) . .
O12 Mo2 O6 70.67(18) . .
O12 Mo2 O21 81.1(2) . .
O21 Mo2 Mo6' 130.18(16) . .
O21 Mo2 O6 81.40(19) . .
O26 Mo2 Mo6' 89.41(18) . .
O26 Mo2 O6 88.0(2) . .
O26 Mo2 O12 154.8(2) . .
O26 Mo2 O21 82.6(2) . .
O35 Mo2 Mo6' 133.9(3) . .
O35 Mo2 O6 167.0(3) . .
O35 Mo2 O7 105.1(3) . .
O35 Mo2 O12 96.4(3) . .
O35 Mo2 O21 95.5(3) . .
O35 Mo2 O26 104.2(3) . .
Mo2 Mo2' Mo12 101.2(3) . .
Mo2 Mo2' O6 76.9(3) . .
Mo2 Mo2' O7 24.4(3) . .
Mo2 Mo2' O12 104.7(4) . .
Mo2 Mo2' O21 143.3(4) . .
Mo2 Mo2' O26 55.5(3) . .
Mo2 Mo2' O35 76.5(4) . .
O6 Mo2' Mo12 44.75(13) . .
O7 Mo2' Mo12 78.86(16) . .
O7 Mo2' O6 66.68(19) . .
O12 Mo2' Mo12 29.82(17) . .
O12 Mo2' O6 73.1(2) . .
O12 Mo2' O7 80.4(2) . .
O12 Mo2' O26 150.4(3) . .
O21 Mo2' Mo12 93.6(2) . .
O21 Mo2' O6 91.2(3) . .
O21 Mo2' O7 155.2(3) . .
O21 Mo2' O12 104.7(3) . .
O21 Mo2' O26 88.6(3) . .
O21 Mo2' O35 116.3(4) . .
O26 Mo2' Mo12 125.16(19) . .
O26 Mo2' O6 80.5(2) . .
O26 Mo2' O7 77.1(2) . .
O35 Mo2' Mo12 133.1(2) . .
O35 Mo2' O6 151.6(3) . .
O35 Mo2' O7 84.9(3) . .
O35 Mo2' O12 104.3(3) . .
O35 Mo2' O26 92.6(3) . .
Mo3' Mo3 O2 66.8(4) . .
Mo3' Mo3 O9 51.7(4) . .
Mo3' Mo3 O18 130.1(5) . .
Mo3' Mo3 O28 29.9(4) . .
Mo3' Mo3 O36 102.6(5) . .
Mo3' Mo3 O37 113.4(5) . .
O9 Mo3 O2 81.4(2) . .
O9 Mo3 O28 81.3(2) . .
O18 Mo3 O2 86.2(2) . .
O18 Mo3 O9 84.6(2) . .
O18 Mo3 O28 154.3(2) . .
O18 Mo3 O37 96.9(2) . .
O28 Mo3 O2 70.6(2) . .
O36 Mo3 O2 166.3(3) . .
O36 Mo3 O9 99.1(3) . .
O36 Mo3 O18 107.6(3) . .
O36 Mo3 O28 95.9(3) . .
O36 Mo3 O37 103.8(3) . .
O37 Mo3 O2 74.2(2) . .
O37 Mo3 O9 155.4(2) . .
O37 Mo3 O28 87.4(2) . .
Mo3 Mo3' Mo1 139.5(5) . .
Mo3 Mo3' O2 99.3(5) . .
Mo3 Mo3' O9 113.8(5) . .
Mo3 Mo3' O18 38.6(4) . .
Mo3 Mo3' O28 140.0(6) . .
Mo3 Mo3' O36 60.2(4) . .
Mo3 Mo3' O37 52.5(4) . .
O2 Mo3' Mo1 51.34(15) . .
O2 Mo3' O18 81.2(2) . .
O9 Mo3' Mo1 97.0(2) . .
O9 Mo3' O2 93.1(3) . .
O9 Mo3' O18 81.1(3) . .
O9 Mo3' O36 102.9(3) . .
O9 Mo3' O37 156.0(3) . .
O18 Mo3' Mo1 132.4(2) . .
O28 Mo3' Mo1 33.2(2) . .
O28 Mo3' O2 83.5(3) . .
O28 Mo3' O9 105.9(3) . .
O28 Mo3' O18 163.5(3) . .
O28 Mo3' O36 106.3(4) . .
O28 Mo3' O37 91.8(3) . .
O36 Mo3' Mo1 139.2(3) . .
O36 Mo3' O2 157.8(3) . .
O36 Mo3' O18 86.1(3) . .
O36 Mo3' O37 87.0(3) . .
O37 Mo3' Mo1 88.91(19) . .
O37 Mo3' O2 72.6(2) . .
O37 Mo3' O18 77.8(2) . .
Mo4' Mo4 O4 85.8(3) . .
Mo4' Mo4 O5 33.0(3) . .
Mo4' Mo4 O21 138.6(3) . .
Mo4' Mo4 O22 51.8(3) . .
Mo4' Mo4 O24 81.0(4) . .
Mo4' Mo4 O27 118.1(3) . .
O5 Mo4 O4 70.84(19) . .
O21 Mo4 O4 89.8(2) . .
O21 Mo4 O5 157.7(2) . .
O21 Mo4 O22 86.8(2) . .
O21 Mo4 O27 100.3(2) . .
O22 Mo4 O4 81.8(2) . .
O22 Mo4 O5 79.9(2) . .
O24 Mo4 O4 163.3(3) . .
O24 Mo4 O5 92.6(3) . .
O24 Mo4 O21 106.9(3) . .
O24 Mo4 O22 97.8(3) . .
O24 Mo4 O27 101.9(3) . .
O27 Mo4 O4 75.5(2) . .
O27 Mo4 O5 85.6(2) . .
O27 Mo4 O22 156.1(2) . .
Mo4 Mo4' Mo7 118.6(3) . .
Mo4 Mo4' O4 78.3(3) . .
Mo4 Mo4' O5 134.6(4) . .
Mo4 Mo4' O21 30.7(3) . .
Mo4 Mo4' O22 111.2(4) . .
Mo4 Mo4' O24 77.5(4) . .
Mo4 Mo4' O27 47.0(3) . .
O4 Mo4' Mo7 47.42(13) . .
O5 Mo4' Mo7 31.79(19) . .
O5 Mo4' O4 78.5(2) . .
O5 Mo4' O21 154.6(3) . .
O5 Mo4' O22 106.2(3) . .
O5 Mo4' O24 112.3(3) . .
O5 Mo4' O27 88.1(3) . .
O21 Mo4' Mo7 124.76(18) . .
O21 Mo4' O4 77.3(2) . .
O22 Mo4' Mo7 95.3(2) . .
O22 Mo4' O4 87.7(2) . .
O22 Mo4' O21 80.6(2) . .
O22 Mo4' O24 110.5(3) . .
O22 Mo4' O27 149.3(3) . .
O24 Mo4' Mo7 142.7(3) . .
O24 Mo4' O4 153.8(3) . .
O24 Mo4' O21 86.9(3) . .
O24 Mo4' O27 87.7(3) . .
O27 Mo4' Mo7 82.63(16) . .
O27 Mo4' O4 68.2(2) . .
O27 Mo4' O21 75.8(2) . .
O2 Mo5 Mo1' 48.25(14) . .
O23 Mo5 Mo1' 131.61(16) . .
O23 Mo5 O2 84.33(19) . .
O23 Mo5 O37 85.7(2) . .
O30 Mo5 Mo1' 127.4(2) . .
O30 Mo5 O2 168.8(3) . .
O30 Mo5 O23 100.9(3) . .
O30 Mo5 O31 102.9(3) . .
O30 Mo5 O32 100.2(3) . .
O30 Mo5 O37 97.8(3) . .
O31 Mo5 Mo1' 83.43(16) . .
O31 Mo5 O2 87.3(2) . .
O31 Mo5 O23 85.6(2) . .
O31 Mo5 O32 94.3(2) . .
O31 Mo5 O37 158.7(2) . .
O32 Mo5 Mo1' 27.60(17) . .
O32 Mo5 O2 74.0(2) . .
O32 Mo5 O23 158.3(2) . .
O32 Mo5 O37 86.8(2) . .
O37 Mo5 Mo1' 87.93(16) . .
O37 Mo5 O2 72.6(2) . .
Mo6' Mo6 O6 73.7(3) . .
Mo6' Mo6 O7 34.1(3) . .
Mo6' Mo6 O10 46.6(3) . .
Mo6' Mo6 O20 120.1(4) . .
Mo6' Mo6 O23 128.8(4) . .
Mo6' Mo6 O25 94.8(4) . .
O7 Mo6 O6 70.61(19) . .
O10 Mo6 O6 81.55(18) . .
O10 Mo6 O7 80.6(2) . .
O20 Mo6 O6 74.88(19) . .
O20 Mo6 O7 87.4(2) . .
O20 Mo6 O10 156.0(2) . .
O23 Mo6 O6 87.2(2) . .
O23 Mo6 O7 154.7(2) . .
O23 Mo6 O10 84.4(2) . .
O23 Mo6 O20 98.6(2) . .
O25 Mo6 O6 164.6(3) . .
O25 Mo6 O7 94.1(3) . .
O25 Mo6 O10 98.2(3) . .
O25 Mo6 O20 103.3(3) . .
O25 Mo6 O23 108.2(3) . .
Mo6 Mo6' Mo2 129.4(4) . .
Mo6 Mo6' O6 90.8(4) . .
Mo6 Mo6' O7 133.3(4) . .
Mo6 Mo6' O10 118.0(4) . .
Mo6 Mo6' O20 45.7(3) . .
Mo6 Mo6' O23 38.6(3) . .
Mo6 Mo6' O25 65.3(4) . .
O6 Mo6' Mo2 50.86(14) . .
O7 Mo6' Mo2 32.1(2) . .
O7 Mo6' O6 81.7(3) . .
O7 Mo6' O10 108.4(3) . .
O7 Mo6' O20 89.2(3) . .
O7 Mo6' O23 159.4(3) . .
O7 Mo6' O25 106.8(3) . .
O10 Mo6' Mo2 98.2(2) . .
O10 Mo6' O6 93.0(2) . .
O10 Mo6' O20 154.1(3) . .
O10 Mo6' O23 81.6(3) . .
O10 Mo6' O25 106.9(3) . .
O20 Mo6' Mo2 86.62(16) . .
O20 Mo6' O6 70.4(2) . .
O20 Mo6' O23 76.2(2) . .
O23 Mo6' Mo2 130.64(18) . .
O23 Mo6' O6 79.8(2) . .
O25 Mo6' Mo2 138.2(3) . .
O25 Mo6' O6 154.0(3) . .
O25 Mo6' O20 85.0(3) . .
O25 Mo6' O23 86.5(3) . .
O3 Mo7 Mo4' 86.61(16) . .
O3 Mo7 O4 73.58(19) . .
O4 Mo7 Mo4' 48.73(13) . .
O5 Mo7 Mo4' 26.74(16) . .
O5 Mo7 O3 88.9(2) . .
O5 Mo7 O4 74.8(2) . .
O5 Mo7 O13 158.9(2) . .
O8 Mo7 Mo4' 86.64(17) . .
O8 Mo7 O3 159.8(2) . .
O8 Mo7 O4 87.7(2) . .
O8 Mo7 O5 93.5(2) . .
O8 Mo7 O13 85.0(2) . .
O13 Mo7 Mo4' 132.34(16) . .
O13 Mo7 O3 85.5(2) . .
O13 Mo7 O4 84.07(19) . .
O34 Mo7 Mo4' 127.3(2) . .
O34 Mo7 O3 97.1(2) . .
O34 Mo7 O4 169.5(2) . .
O34 Mo7 O5 100.5(3) . .
O34 Mo7 O8 102.1(2) . .
O34 Mo7 O13 100.4(3) . .
O10 Mo8 O16 86.85(19) . .
O10 Mo8 O19 93.1(2) . .
O10 Mo8 O29 158.0(2) . .
O10 Mo8 O31 85.2(2) . .
O15 Mo8 O10 103.7(2) . .
O15 Mo8 O16 169.2(2) . .
O15 Mo8 O19 102.2(3) . .
O15 Mo8 O29 97.4(2) . .
O15 Mo8 O31 99.7(3) . .
O19 Mo8 O16 74.4(2) . .
O19 Mo8 O29 88.1(2) . .
O19 Mo8 O31 157.8(2) . .
O29 Mo8 O16 72.33(19) . .
O31 Mo8 O16 83.4(2) . .
O31 Mo8 O29 85.5(2) . .
Mo9' Mo9 O8 55.6(4) . .
Mo9' Mo9 O16 91.7(4) . .
Mo9' Mo9 O17 140.9(4) . .
Mo9' Mo9 O29 117.6(4) . .
Mo9' Mo9 O38 33.7(4) . .
Mo9' Mo9 O40 75.5(4) . .
O8 Mo9 O16 82.89(18) . .
O8 Mo9 O38 80.3(2) . .
O17 Mo9 O8 85.8(2) . .
O17 Mo9 O16 89.4(2) . .
O17 Mo9 O29 100.5(3) . .
O17 Mo9 O38 157.1(2) . .
O29 Mo9 O8 157.5(2) . .
O29 Mo9 O16 75.7(2) . .
O29 Mo9 O38 86.4(2) . .
O38 Mo9 O16 71.05(19) . .
O40 Mo9 O8 96.2(3) . .
O40 Mo9 O16 164.7(3) . .
O40 Mo9 O17 105.8(3) . .
O40 Mo9 O29 102.7(3) . .
O40 Mo9 O38 93.8(3) . .
Mo9 Mo9' Mo10 115.0(4) . .
Mo9 Mo9' O8 108.5(5) . .
Mo9 Mo9' O16 73.8(4) . .
Mo9 Mo9' O17 29.5(3) . .
Mo9 Mo9' O29 48.2(4) . .
Mo9 Mo9' O38 134.7(5) . .
Mo9 Mo9' O40 84.4(5) . .
O8 Mo9' Mo10 93.3(2) . .
O8 Mo9' O16 86.2(2) . .
O8 Mo9' O17 79.5(3) . .
O8 Mo9' O29 148.3(3) . .
O16 Mo9' Mo10 46.85(14) . .
O17 Mo9' Mo10 123.28(18) . .
O17 Mo9' O16 76.5(2) . .
O29 Mo9' Mo10 82.34(17) . .
O29 Mo9' O16 68.0(2) . .
O29 Mo9' O17 77.0(2) . .
O38 Mo9' Mo10 30.05(18) . .
O38 Mo9' O8 102.7(3) . .
O38 Mo9' O16 76.5(2) . .
O38 Mo9' O17 152.6(3) . .
O38 Mo9' O29 89.1(3) . .
O38 Mo9' O40 115.5(4) . .
O40 Mo9' Mo10 144.5(3) . .
O40 Mo9' O8 109.0(3) . .
O40 Mo9' O16 156.6(3) . .
O40 Mo9' O17 88.6(3) . .
O40 Mo9' O29 91.4(3) . .
O16 Mo10 Mo9' 49.27(13) . .
O19 Mo10 Mo9' 85.59(17) . .
O19 Mo10 O16 73.3(2) . .
O22 Mo10 Mo9' 87.17(17) . .
O22 Mo10 O16 86.8(2) . .
O22 Mo10 O19 158.6(2) . .
O22 Mo10 O26 84.4(2) . .
O26 Mo10 Mo9' 132.87(17) . .
O26 Mo10 O16 83.95(19) . .
O26 Mo10 O19 85.9(2) . .
O33 Mo10 Mo9' 125.7(2) . .
O33 Mo10 O16 171.0(2) . .
O33 Mo10 O19 99.8(2) . .
O33 Mo10 O22 100.8(3) . .
O33 Mo10 O26 101.4(2) . .
O33 Mo10 O38 99.9(3) . .
O38 Mo10 Mo9' 25.80(18) . .
O38 Mo10 O16 74.7(2) . .
O38 Mo10 O19 89.0(2) . .
O38 Mo10 O22 93.2(2) . .
O38 Mo10 O26 158.6(2) . .
O3 Mo11 O4 74.83(19) . .
O3 Mo11 O11 158.2(2) . .
O3 Mo11 O27 88.3(2) . .
O9 Mo11 O3 92.9(2) . .
O9 Mo11 O4 86.8(2) . .
O9 Mo11 O11 85.1(2) . .
O9 Mo11 O27 158.5(2) . .
O11 Mo11 O4 83.42(19) . .
O27 Mo11 O4 72.74(19) . .
O27 Mo11 O11 86.0(2) . .
O39 Mo11 O3 102.4(2) . .
O39 Mo11 O4 169.7(2) . .
O39 Mo11 O9 103.3(3) . .
O39 Mo11 O11 99.2(2) . .
O39 Mo11 O27 97.4(2) . .
O6 Mo12 Mo2' 47.11(14) . .
O11 Mo12 Mo2' 82.81(16) . .
O11 Mo12 O6 86.68(19) . .
O11 Mo12 O12 92.9(2) . .
O11 Mo12 O18 86.0(2) . .
O11 Mo12 O20 159.2(2) . .
O12 Mo12 Mo2' 28.74(15) . .
O12 Mo12 O6 74.35(19) . .
O12 Mo12 O18 157.9(2) . .
O12 Mo12 O20 87.2(2) . .
O14 Mo12 Mo2' 131.0(2) . .
O14 Mo12 O6 169.2(2) . .
O14 Mo12 O11 103.9(2) . .
O14 Mo12 O12 102.4(2) . .
O14 Mo12 O18 99.2(2) . .
O14 Mo12 O20 96.3(2) . .
O18 Mo12 Mo2' 129.80(16) . .
O18 Mo12 O6 83.6(2) . .
O18 Mo12 O20 86.1(2) . .
O20 Mo12 Mo2' 87.55(17) . .
O20 Mo12 O6 73.36(19) . .
N1 Cu1 N2 176.1(3) . .
N1 Cu1 O43 97.3(3) . .
N2 Cu1 O43 82.7(2) . .
O42 Cu1 N1 83.4(3) . .
O42 Cu1 N2 96.5(2) . .
O42 Cu1 O43 178.2(3) . .
N3 Cu2 N3 180.00(14) . 3_666
N3 Cu2 O3W 87.1(3) 3_666 .
N3 Cu2 O3W 92.9(3) 3_666 3_666
N3 Cu2 O3W 87.1(3) . 3_666
N3 Cu2 O3W 92.9(3) . .
N3 Cu2 O45 97.3(2) 3_666 .
N3 Cu2 O45 82.7(2) . .
N3 Cu2 O45 82.7(2) 3_666 3_666
N3 Cu2 O45 97.3(2) . 3_666
O3W Cu2 O3W 180.0 . 3_666
O45 Cu2 O3W 88.2(3) 3_666 .
O45 Cu2 O3W 91.8(3) 3_666 3_666
O45 Cu2 O3W 91.8(3) . .
O45 Cu2 O3W 88.2(3) . 3_666
O45 Cu2 O45 180.0 . 3_666
N4 Cu3 N5 179.5(4) . .
N4 Cu3 O49 98.7(3) . .
N5 Cu3 O49 81.9(3) . .
O48 Cu3 N4 86.6(4) . .
O48 Cu3 N5 92.9(3) . .
O48 Cu3 O49 174.7(3) . .
C1 N1 Cu1 128.9(6) . .
C5 N1 Cu1 111.7(5) . .
C5 N1 C1 119.1(7) . .
C7 N2 Cu1 128.7(6) . .
C7 N2 C11 118.8(7) . .
C11 N2 Cu1 112.5(5) . .
C13 N3 Cu2 128.4(6) . .
C17 N3 Cu2 112.8(5) . .
C17 N3 C13 118.8(7) . .
C19 N4 Cu3 129.1(8) . .
C23 N4 Cu3 111.1(7) . .
C23 N4 C19 119.8(9) . .
C25 N5 Cu3 127.3(6) . .
C25 N5 C29 118.8(8) . .
C29 N5 Cu3 113.8(6) . .
Ce1' O5W Ce1 19.80(9) . .
Ce1' O7W Ce1 19.73(10) . .
Ce1' O8W Ce1 7.50(14) . .
Mo1 O1 Mo1' 23.18(12) . .
Ge1 O2 Mo1 123.0(3) . .
Ge1 O2 Mo1' 120.0(3) . .
Ge1 O2 Mo3 122.4(3) . .
Ge1 O2 Mo3' 124.1(3) . .
Ge1 O2 Mo5 122.0(3) . .
Mo1 O2 Mo1' 16.88(7) . .
Mo1 O2 Mo3 92.58(19) . .
Mo1 O2 Mo5 96.59(19) . .
Mo3 O2 Mo1' 105.9(2) . .
Mo3' O2 Mo1 80.7(2) . .
Mo3' O2 Mo1' 95.4(2) . .
Mo3' O2 Mo3 13.83(8) . .
Mo3' O2 Mo5 100.7(2) . .
Mo5 O2 Mo1' 85.73(18) . .
Mo5 O2 Mo3 92.33(19) . .
Mo11 O3 Mo7 118.2(2) . .
Ge1 O4 Mo4 121.9(2) . .
Ge1 O4 Mo4' 124.5(3) . .
Ge1 O4 Mo7 122.4(3) . .
Ge1 O4 Mo11 122.4(3) . .
Mo4 O4 Mo4' 15.91(7) . .
Mo4 O4 Mo11 91.56(18) . .
Mo7 O4 Mo4 97.43(18) . .
Mo7 O4 Mo4' 83.85(17) . .
Mo7 O4 Mo11 93.39(17) . .
Mo11 O4 Mo4' 100.6(2) . .
Mo4' O5 Mo4 12.38(12) . .
Mo4' O5 Mo7 121.5(3) . .
Mo7 O5 Mo4 116.9(2) . .
Ge1 O6 Mo2 123.1(3) . .
Ge1 O6 Mo2' 118.6(3) . .
Ge1 O6 Mo6 122.4(2) . .
Ge1 O6 Mo6' 122.9(3) . .
Ge1 O6 Mo12 123.1(3) . .
Mo2 O6 Mo2' 14.71(7) . .
Mo2 O6 Mo6 92.61(17) . .
Mo6 O6 Mo2' 105.4(2) . .
Mo6' O6 Mo2 80.02(18) . .
Mo6' O6 Mo2' 93.9(2) . .
Mo6' O6 Mo6 15.52(8) . .
Mo6' O6 Mo12 101.7(2) . .
Mo12 O6 Mo2 95.74(18) . .
Mo12 O6 Mo2' 88.14(18) . .
Mo12 O6 Mo6 91.57(17) . .
Mo2 O7 Mo2' 8.00(9) . .
Mo2 O7 Mo6 120.0(3) . .
Mo6 O7 Mo2' 116.4(2) . .
Mo6' O7 Mo2 119.0(3) . .
Mo6' O7 Mo2' 117.3(3) . .
Mo6' O7 Mo6 12.57(12) . .
Mo7 O8 Mo9 148.4(3) . .
Mo9' O8 Mo7 162.5(3) . .
Mo9' O8 Mo9 15.92(11) . .
Mo3' O9 Mo3 14.57(11) . .
Mo3' O9 Mo11 158.3(3) . .
Mo11 O9 Mo3 151.0(3) . .
Mo6' O10 Mo6 15.34(12) . .
Mo6' O10 Mo8 160.1(3) . .
Mo8 O10 Mo6 150.6(3) . .
Mo12 O11 Mo11 151.8(3) . .
Mo2' O12 Mo2 16.44(10) . .
Mo2' O12 Mo12 121.4(3) . .
Mo12 O12 Mo2 119.2(2) . .
Mo1 O13 Mo1' 16.06(9) . .
Mo1 O13 Mo7 156.6(3) . .
Mo7 O13 Mo1' 142.7(3) . .
Ce1' O14 Ce1 18.98(8) . .
Mo12 O14 Ce1 168.6(3) . .
Mo12 O14 Ce1' 149.6(3) . .
Ge1 O16 Mo8 123.0(3) . .
Ge1 O16 Mo9 122.0(3) . .
Ge1 O16 Mo9' 125.0(3) . .
Ge1 O16 Mo10 122.6(3) . .
Mo8 O16 Mo9' 99.1(2) . .
Mo9 O16 Mo8 91.50(17) . .
Mo9 O16 Mo9' 14.53(8) . .
Mo9 O16 Mo10 96.64(19) . .
Mo10 O16 Mo8 93.21(18) . .
Mo10 O16 Mo9' 83.88(19) . .
Mo1 O17 Mo9' 144.3(3) . .
Mo1' O17 Mo1 14.25(13) . .
Mo1' O17 Mo9 165.4(4) . .
Mo1' O17 Mo9' 158.3(4) . .
Mo9 O17 Mo1 152.4(3) . .
Mo9 O17 Mo9' 9.62(11) . .
Mo3 O18 Mo3' 11.27(10) . .
Mo3 O18 Mo12 156.0(3) . .
Mo12 O18 Mo3' 144.8(3) . .
Mo8 O19 Mo10 119.1(3) . .
Mo6 O20 Mo6' 14.26(10) . .
Mo6 O20 Mo12 120.0(3) . .
Mo12 O20 Mo6' 113.1(2) . .
Mo2 O21 Mo4' 142.7(3) . .
Mo2' O21 Mo2 9.80(12) . .
Mo2' O21 Mo4 161.8(4) . .
Mo2' O21 Mo4' 152.4(3) . .
Mo4 O21 Mo2 152.5(3) . .
Mo4 O21 Mo4' 10.77(9) . .
Mo4' O22 Mo4 17.01(10) . .
Mo4' O22 Mo10 163.6(3) . .
Mo10 O22 Mo4 149.0(3) . .
Mo5 O23 Mo6' 143.2(3) . .
Mo6 O23 Mo5 155.6(3) . .
Mo6 O23 Mo6' 12.61(9) . .
Mo4 O24 Mo4' 21.49(11) . .
Mo6 O25 Mo6' 19.90(11) . .
Mo2 O26 Mo2' 15.75(9) . .
Mo2 O26 Mo10 156.9(3) . .
Mo10 O26 Mo2' 143.4(3) . .
Mo4 O27 Mo4' 14.82(9) . .
Mo4 O27 Mo11 119.7(3) . .
Mo11 O27 Mo4' 117.0(3) . .
Mo1 O28 Mo1' 11.02(10) . .
Mo1 O28 Mo3 120.3(3) . .
Mo3 O28 Mo1' 116.6(3) . .
Mo3' O28 Mo1 117.3(4) . .
Mo3' O28 Mo1' 115.7(3) . .
Mo3' O28 Mo3 10.13(14) . .
Mo8 O29 Mo9' 119.1(3) . .
Mo9 O29 Mo8 120.1(3) . .
Mo9 O29 Mo9' 14.20(11) . .
Mo5 O31 Mo8 152.1(3) . .
Mo1' O32 Mo1 18.14(11) . .
Mo1' O32 Mo5 121.7(3) . .
Mo5 O32 Mo1 118.2(3) . .
Mo2 O35 Mo2' 20.03(11) . .
Mo3 O36 Mo3' 17.19(12) . .
Mo3 O37 Mo3' 14.09(10) . .
Mo3 O37 Mo5 120.8(3) . .
Mo5 O37 Mo3' 112.9(3) . .
Mo9' O38 Mo9 11.63(13) . .
Mo9' O38 Mo10 124.1(3) . .
Mo10 O38 Mo9 117.6(3) . .
Mo9' O40 Mo9 20.19(12) . .
C6 O42 Cu1 114.4(5) . .
C12 O43 Cu1 114.0(5) . .
Ce1' O44 Ce1 20.21(9) . .
C12 O44 Ce1 142.7(6) . .
C12 O44 Ce1' 145.2(6) . .
C18 O45 Cu2 114.2(5) . .
Ce1 O46 Ce1' 19.00(8) . .
C18 O46 Ce1 143.4(5) . .
C18 O46 Ce1' 145.0(5) . .
C24 O48 Cu3 111.5(7) . .
C30 O49 Cu3 114.2(6) . .
C30 O50 Ce1 148.6(6) . .
N1 C1 C2 121.6(8) . .
C1 C2 C3 119.4(8) . .
C4 C3 C2 118.7(7) . .
C3 C4 C5 119.6(7) . .
N1 C5 C4 121.6(7) . .
N1 C5 C6 115.7(7) . .
C4 C5 C6 122.7(7) . .
O41 C6 O42 123.2(8) . .
O41 C6 C5 122.3(8) . .
O42 C6 C5 114.5(7) . .
N2 C7 C8 122.5(8) . .
C7 C8 C9 118.4(8) . .
C10 C9 C8 118.7(8) . .
C9 C10 C11 119.6(8) . .
N2 C11 C10 122.0(8) . .
N2 C11 C12 114.4(7) . .
C10 C11 C12 123.5(7) . .
O43 C12 C11 115.8(7) . .
O44 C12 O43 124.8(8) . .
O44 C12 C11 119.4(7) . .
N3 C13 C14 121.6(8) . .
C15 C14 C13 119.7(8) . .
C14 C15 C16 118.9(8) . .
C15 C16 C17 118.5(8) . .
N3 C17 C16 122.4(7) . .
N3 C17 C18 114.8(7) . .
C16 C17 C18 122.8(8) . .
O45 C18 C17 115.4(7) . .
O46 C18 O45 125.7(7) . .
O46 C18 C17 118.9(7) . .
N4 C19 C20 119.8(12) . .
C21 C20 C19 119.3(11) . .
C22 C21 C20 120.8(10) . .
C21 C22 C23 117.1(12) . .
N4 C23 C22 123.1(11) . .
N4 C23 C24 115.0(9) . .
C22 C23 C24 121.9(11) . .
O47 C24 O48 121.4(12) . .
O47 C24 C23 122.9(11) . .
O48 C24 C23 115.7(10) . .
N5 C25 C26 121.7(9) . .
C25 C26 C27 119.0(10) . .
C28 C27 C26 119.2(10) . .
C27 C28 C29 119.8(10) . .
N5 C29 C28 121.4(9) . .
N5 C29 C30 113.4(8) . .
C28 C29 C30 125.2(9) . .
O49 C30 C29 116.8(8) . .
O50 C30 O49 123.2(9) . .
O50 C30 C29 120.0(9) . .

loop_
_geom_bond_atom_site_label_1
_geom_bond_atom_site_label_2
_geom_bond_distance
_geom_bond_site_symmetry_2
Ce1 Ce1' 0.871(3) .
Ce1 O4W 2.559(7) .
Ce1 O5W 2.553(7) .
Ce1 O6W 2.586(8) .
Ce1 O7W 2.567(7) .
Ce1 O8W 2.498(9) .
Ce1 O14 2.673(5) .
Ce1 O44 2.506(6) .
Ce1 O46 2.471(5) .
Ce1 O50 2.480(7) .
Ce1' O5W 2.506(7) .
Ce1' O7W 2.329(8) .
Ce1' O8W 1.669(9) .
Ce1' O14 2.579(5) .
Ce1' O44 2.448(7) .
Ce1' O46 2.670(6) .
Ge1 O2 1.732(5) .
Ge1 O4 1.734(5) .
Ge1 O6 1.730(5) .
Ge1 O16 1.724(5) .
Mo1 Mo1' 0.687(3) .
Mo1 Mo3' 2.878(4) .
Mo1 O1 1.695(6) .
Mo1 O2 2.277(5) .
Mo1 O13 1.805(5) .
Mo1 O17 2.106(6) .
Mo1 O28 1.773(7) .
Mo1 O32 2.067(6) .
Mo1' Mo5 3.164(3) .
Mo1' O1 1.724(7) .
Mo1' O2 2.367(6) .
Mo1' O13 2.207(6) .
Mo1' O17 1.590(7) .
Mo1' O28 2.339(7) .
Mo1' O32 1.723(6) .
Mo2 Mo2' 0.598(2) .
Mo2 Mo6' 2.911(3) .
Mo2 O6 2.292(5) .
Mo2 O7 1.771(6) .
Mo2 O12 2.044(5) .
Mo2 O21 2.097(6) .
Mo2 O26 1.814(5) .
Mo2 O35 1.697(6) .
Mo2' Mo12 3.210(3) .
Mo2' O6 2.353(6) .
Mo2' O7 2.298(6) .
Mo2' O12 1.809(6) .
Mo2' O21 1.587(6) .
Mo2' O26 2.085(6) .
Mo2' O35 1.734(7) .
Mo3 Mo3' 0.563(3) .
Mo3 O2 2.324(5) .
Mo3 O9 2.048(5) .
Mo3 O18 1.800(6) .
Mo3 O28 2.059(6) .
Mo3 O36 1.653(6) .
Mo3 O37 1.835(5) .
Mo3' O2 2.165(6) .
Mo3' O9 1.756(6) .
Mo3' O18 2.205(6) .
Mo3' O28 1.595(7) .
Mo3' O36 1.859(7) .
Mo3' O37 2.122(6) .
Mo4 Mo4' 0.638(2) .
Mo4 O4 2.279(5) .
Mo4 O5 2.117(6) .
Mo4 O21 1.741(6) .
Mo4 O22 2.032(5) .
Mo4 O24 1.700(6) .
Mo4 O27 1.825(5) .
Mo4' Mo7 3.070(3) .
Mo4' O4 2.321(6) .
Mo4' O5 1.620(6) .
Mo4' O21 2.259(6) .
Mo4' O22 1.712(6) .
Mo4' O24 1.720(7) .
Mo4' O27 2.199(6) .
Mo5 O2 2.283(5) .
Mo5 O23 1.970(5) .
Mo5 O30 1.680(6) .
Mo5 O31 1.874(6) .
Mo5 O32 1.898(6) .
Mo5 O37 1.987(6) .
Mo6 Mo6' 0.623(3) .
Mo6 O6 2.328(5) .
Mo6 O7 2.083(6) .
Mo6 O10 2.079(5) .
Mo6 O20 1.808(5) .
Mo6 O23 1.780(6) .
Mo6 O25 1.662(5) .
Mo6' O6 2.234(6) .
Mo6' O7 1.605(7) .
Mo6' O10 1.712(6) .
Mo6' O20 2.188(6) .
Mo6' O23 2.224(6) .
Mo6' O25 1.823(6) .
Mo7 O3 1.984(5) .
Mo7 O4 2.274(5) .
Mo7 O5 1.896(6) .
Mo7 O8 1.880(5) .
Mo7 O13 1.957(5) .
Mo7 O34 1.680(5) .
Mo8 O10 1.859(5) .
Mo8 O15 1.690(5) .
Mo8 O16 2.298(5) .
Mo8 O19 1.888(6) .
Mo8 O29 1.973(5) .
Mo8 O31 1.968(6) .
Mo9 Mo9' 0.595(3) .
Mo9 O8 2.059(5) .
Mo9 O16 2.279(5) .
Mo9 O17 1.751(6) .
Mo9 O29 1.808(5) .
Mo9 O38 2.099(6) .
Mo9 O40 1.716(6) .
Mo9' Mo10 3.112(4) .
Mo9' O8 1.792(6) .
Mo9' O16 2.372(6) .
Mo9' O17 2.245(7) .
Mo9' O29 2.150(6) .
Mo9' O38 1.637(7) .
Mo9' O40 1.669(7) .
Mo10 O16 2.284(5) .
Mo10 O19 1.972(5) .
Mo10 O22 1.885(5) .
Mo10 O26 1.967(5) .
Mo10 O33 1.688(6) .
Mo10 O38 1.883(5) .
Mo11 O3 1.888(5) .
Mo11 O4 2.293(5) .
Mo11 O9 1.882(5) .
Mo11 O11 1.983(5) .
Mo11 O27 1.962(5) .
Mo11 O39 1.677(5) .
Mo12 O6 2.261(5) .
Mo12 O11 1.865(5) .
Mo12 O12 1.871(5) .
Mo12 O14 1.696(5) .
Mo12 O18 1.953(6) .
Mo12 O20 1.989(5) .
Cu1 N1 1.968(7) .
Cu1 N2 1.977(7) .
Cu1 O42 1.950(6) .
Cu1 O43 1.983(5) .
Cu2 N3 1.967(6) .
Cu2 N3 1.967(6) 3_666
Cu2 O3W 2.420(8) .
Cu2 O3W 2.420(8) 3_666
Cu2 O45 1.991(5) .
Cu2 O45 1.991(5) 3_666
Cu3 N4 1.944(9) .
Cu3 N5 1.961(8) .
Cu3 O48 1.897(7) .
Cu3 O49 1.988(7) .
N1 C1 1.356(11) .
N1 C5 1.346(10) .
N2 C7 1.324(11) .
N2 C11 1.337(10) .
N3 C13 1.340(10) .
N3 C17 1.338(10) .
N4 C19 1.344(14) .
N4 C23 1.331(13) .
N5 C25 1.323(12) .
N5 C29 1.366(11) .
O41 C6 1.219(9) .
O42 C6 1.312(10) .
O43 C12 1.276(9) .
O44 C12 1.228(10) .
O45 C18 1.276(10) .
O46 C18 1.241(10) .
O47 C24 1.227(13) .
O48 C24 1.348(14) .
O49 C30 1.286(11) .
O50 C30 1.252(11) .
C1 C2 1.381(12) .
C2 C3 1.396(12) .
C3 C4 1.374(12) .
C4 C5 1.391(11) .
C5 C6 1.476(11) .
C7 C8 1.373(12) .
C8 C9 1.391(13) .
C9 C10 1.363(12) .
C10 C11 1.369(11) .
C11 C12 1.508(11) .
C13 C14 1.389(12) .
C14 C15 1.372(12) .
C15 C16 1.384(12) .
C16 C17 1.394(11) .
C17 C18 1.503(11) .
C19 C20 1.403(14) .
C20 C21 1.390(17) .
C21 C22 1.348(17) .
C22 C23 1.410(15) .
C23 C24 1.486(15) .
C25 C26 1.387(14) .
C26 C27 1.398(15) .
C27 C28 1.338(14) .
C28 C29 1.382(13) .
C29 C30 1.464(13) .

loop_
_smtbx_masks_void_nr
_smtbx_masks_void_average_x
_smtbx_masks_void_average_y
_smtbx_masks_void_average_z
_smtbx_masks_void_volume
_smtbx_masks_void_count_electrons
1 -0.037 -0.082 0.369 10.8 0.8
2 0.037 0.082 0.631 10.8 0.9
3 0.037 0.418 0.131 10.8 0.9
4 -0.037 0.582 0.869 10.8 0.8
5 0.118 0.056 0.467 18.6 8.8
6 0.118 0.444 0.967 18.6 8.7
7 0.500 0.000 0.500 315.7 84.9
8 0.500 0.500 1.000 315.7 84.9
9 0.882 0.556 0.033 18.6 8.3
10 0.882 0.944 0.533 18.6 8.2
